data_7040904
loop_
_publ_author_name
'Shaffer, David W.'
'Bhowmick, Indrani'
'Rheingold, Arnold L.'
'Tsay, Charlene'
'Livesay, Brooke N.'
'Shores, Matthew P.'
'Yang, Jenny Y.'

_publ_section_title
;
 Spin-state diversity in a series of Co(ii) PNP pincer bromide complexes.
;
_journal_issue 44
_journal_name_full 'Dalton transactions (Cambridge, England : 2003)'
_journal_page_first 17910
_journal_page_last 17917
_journal_paper_doi 10.1039/c6dt03461f
_journal_volume 45
_journal_year 2016
_chemical_formula_sum 'C21 H39 Br2 Co N O2 P2'
_chemical_formula_weight 618.22
_chemical_name_systematic (PONOP)CoBr2
_space_group_IT_number 2
_symmetry_cell_setting triclinic
_symmetry_space_group_name_Hall '-P 1'
_symmetry_space_group_name_H-M 'P -1'
_atom_sites_solution_hydrogens geom
_atom_sites_solution_primary direct
_atom_sites_solution_secondary difmap
_audit_block_doi 10.5517/ccdc.csd.cc13b40l
_audit_creation_method SHELXL-97
_audit_update_record
;
2014-09-02 deposited with the CCDC.
2016-10-13 downloaded from the CCDC.
;
_cell_angle_alpha 98.515(3)
_cell_angle_beta 97.341(3)
_cell_angle_gamma 98.331(3)
_cell_formula_units_Z 4
_cell_length_a 10.8010(13)
_cell_length_b 15.6582(19)
_cell_length_c 16.0040(17)
_cell_measurement_reflns_used 9929
_cell_measurement_temperature 100(2)
_cell_measurement_theta_max 26.32
_cell_measurement_theta_min 2.48
_cell_volume 2617.6(5)
_computing_cell_refinement 'Bruker SAINT'
_computing_data_collection 'Bruker APEX2'
_computing_data_reduction 'Bruker SAINT'
_computing_molecular_graphics 'Bruker SHELXTL'
_computing_publication_material 'Bruker SHELXTL'
_computing_structure_refinement 'SHELXL-97 (Sheldrick, 1997)'
_computing_structure_solution 'SHELXS-97 (Sheldrick, 1990)'
_diffrn_ambient_temperature 100(2)
_diffrn_measured_fraction_theta_full 0.993
_diffrn_measured_fraction_theta_max 0.993
_diffrn_measurement_device_type 'Bruker APEX-II CCD'
_diffrn_measurement_method '\f and \w scans'
_diffrn_radiation_monochromator graphite
_diffrn_radiation_source 'fine-focus sealed tube'
_diffrn_radiation_type MoK\a
_diffrn_radiation_wavelength 0.71073
_diffrn_reflns_av_R_equivalents 0.0386
_diffrn_reflns_av_sigmaI/netI 0.0351
_diffrn_reflns_limit_h_max 13
_diffrn_reflns_limit_h_min -13
_diffrn_reflns_limit_k_max 19
_diffrn_reflns_limit_k_min -19
_diffrn_reflns_limit_l_max 19
_diffrn_reflns_limit_l_min -14
_diffrn_reflns_number 46533
_diffrn_reflns_theta_full 25.00
_diffrn_reflns_theta_max 26.38
_diffrn_reflns_theta_min 3.00
_exptl_absorpt_coefficient_mu 3.848
_exptl_absorpt_correction_T_max 0.5608
_exptl_absorpt_correction_T_min 0.3633
_exptl_absorpt_correction_type multi-scan
_exptl_absorpt_process_details SADABS
_exptl_crystal_colour purple
_exptl_crystal_density_diffrn 1.569
_exptl_crystal_density_method 'not measured'
_exptl_crystal_description block
_exptl_crystal_F_000 1260
_exptl_crystal_size_max 0.33
_exptl_crystal_size_mid 0.30
_exptl_crystal_size_min 0.17
_refine_diff_density_max 1.115
_refine_diff_density_min -0.699
_refine_diff_density_rms 0.085
_refine_ls_extinction_method none
_refine_ls_goodness_of_fit_ref 1.020
_refine_ls_hydrogen_treatment constr
_refine_ls_matrix_type full
_refine_ls_number_parameters 547
_refine_ls_number_reflns 10647
_refine_ls_number_restraints 0
_refine_ls_restrained_S_all 1.020
_refine_ls_R_factor_all 0.0446
_refine_ls_R_factor_gt 0.0297
_refine_ls_shift/su_max 0.002
_refine_ls_shift/su_mean 0.000
_refine_ls_structure_factor_coef Fsqd
_refine_ls_weighting_details 'calc w=1/[\s^2^(Fo^2^)+(0.0250P)^2^+3.5000P] where P=(Fo^2^+2Fc^2^)/3'
_refine_ls_weighting_scheme calc
_refine_ls_wR_factor_gt 0.0613
_refine_ls_wR_factor_ref 0.0660
_reflns_number_gt 8755
_reflns_number_total 10647
_reflns_threshold_expression >2sigma(I)
_cod_data_source_file c6dt03461f2.cif
_cod_data_source_block ck_dws1102
_cod_depositor_comments
;
The following automatic conversions were performed:

'_symmetry_cell_setting' value 'Triclinic' changed to 'triclinic'
according to
/usr/data/users/saulius/crontab/automatic-downloads/rss-feeds/RSC/lib/dictionaries/cif_core.dic
dictionary named 'cif_core.dic' version 2.4.2 from 2011-04-26.

Automatic conversion script
Id: cif_fix_values 4268 2015-11-12 08:31:59Z antanas 

 Adding full bibliography for 7040902--7040904.cif.

2017-03-01
Z value and formula fixed to values more according to usual
chemical conventions.                 miguel
;
_cod_original_formula_sum 'C42 H78 Br4 Co2 N2 O4 P4'
_cod_original_formula_weight 1236.44
_cod_original_formula_units_Z 2
_cod_original_sg_symbol_H-M P-1
_cod_database_code 7040904

loop_
_symmetry_equiv_pos_as_xyz
'x, y, z'
'-x, -y, -z'

loop_
_atom_site_label
_atom_site_type_symbol
_atom_site_fract_x
_atom_site_fract_y
_atom_site_fract_z
_atom_site_U_iso_or_equiv
_atom_site_adp_type
_atom_site_occupancy
_atom_site_symmetry_multiplicity
_atom_site_calc_flag
_atom_site_refinement_flags
Br1 Br 0.68935(3) 0.646531(19) 0.162667(17) 0.01738(7) Uani 1 1 d .
Br2 Br 0.51195(3) 0.621417(19) 0.357619(17) 0.01842(7) Uani 1 1 d .
Br3 Br 0.05475(3) 0.91016(2) 0.681062(18) 0.02018(7) Uani 1 1 d .
Br4 Br 0.19482(3) 0.843859(19) 0.892107(18) 0.02031(7) Uani 1 1 d .
Co1 Co 0.54273(3) 0.71827(2) 0.25801(2) 0.01270(8) Uani 1 1 d .
Co2 Co 0.03893(3) 0.79111(3) 0.76316(2) 0.01533(9) Uani 1 1 d .
P1 P 0.69594(6) 0.81518(5) 0.34657(4) 0.01073(14) Uani 1 1 d .
P2 P 0.35567(7) 0.67172(5) 0.16891(4) 0.01383(15) Uani 1 1 d .
P3 P 0.16785(6) 0.69794(5) 0.68801(4) 0.01201(14) Uani 1 1 d .
P4 P -0.15129(7) 0.81391(5) 0.82760(4) 0.01596(16) Uani 1 1 d .
O1 O 0.74538(18) 0.87469(13) 0.27579(12) 0.0195(4) Uani 1 1 d .
O2 O 0.35914(17) 0.75271(12) 0.11103(12) 0.0169(4) Uani 1 1 d .
O3 O 0.05260(17) 0.63286(13) 0.61613(12) 0.0167(4) Uani 1 1 d .
O4 O -0.25691(17) 0.73344(13) 0.76437(12) 0.0185(4) Uani 1 1 d .
N1 N 0.5536(2) 0.81288(15) 0.19162(14) 0.0129(5) Uani 1 1 d .
N2 N -0.0994(2) 0.68611(14) 0.69096(14) 0.0123(5) Uani 1 1 d .
C1 C 0.8473(3) 0.7936(2) 0.40175(19) 0.0216(7) Uani 1 1 d .
C2 C 0.8820(3) 0.7122(2) 0.3519(2) 0.0252(7) Uani 1 1 d .
H1 H 0.9579 0.6987 0.3815 0.038 Uiso 1 1 calc R
H2 H 0.8958 0.7228 0.2959 0.038 Uiso 1 1 calc R
H3 H 0.8143 0.6638 0.3467 0.038 Uiso 1 1 calc R
C3 C 0.8275(3) 0.7725(2) 0.49093(19) 0.0269(7) Uani 1 1 d .
H4 H 0.7566 0.7261 0.4850 0.040 Uiso 1 1 calc R
H5 H 0.8112 0.8238 0.5260 0.040 Uiso 1 1 calc R
H6 H 0.9022 0.7545 0.5172 0.040 Uiso 1 1 calc R
C4 C 0.9574(3) 0.8709(2) 0.40922(19) 0.0201(6) Uani 1 1 d .
H9 H 1.0351 0.8544 0.4325 0.030 Uiso 1 1 calc R
H7 H 0.9410 0.9208 0.4462 0.030 Uiso 1 1 calc R
H8 H 0.9643 0.8855 0.3536 0.030 Uiso 1 1 calc R
C5 C 0.6316(3) 0.8985(2) 0.41898(18) 0.0211(6) Uani 1 1 d .
C6 C 0.5388(3) 0.9401(2) 0.3613(2) 0.0258(7) Uani 1 1 d .
H12 H 0.4761 0.8947 0.3265 0.039 Uiso 1 1 calc R
H11 H 0.5849 0.9723 0.3253 0.039 Uiso 1 1 calc R
H10 H 0.4980 0.9790 0.3965 0.039 Uiso 1 1 calc R
C7 C 0.7312(3) 0.9734(2) 0.4724(2) 0.0242(7) Uani 1 1 d .
H14 H 0.6894 1.0171 0.5003 0.036 Uiso 1 1 calc R
H15 H 0.7840 0.9991 0.4357 0.036 Uiso 1 1 calc R
H13 H 0.7824 0.9506 0.5147 0.036 Uiso 1 1 calc R
C8 C 0.5541(3) 0.8518(2) 0.4770(2) 0.0247(7) Uani 1 1 d .
H16 H 0.6095 0.8293 0.5171 0.037 Uiso 1 1 calc R
H17 H 0.4939 0.8043 0.4431 0.037 Uiso 1 1 calc R
H18 H 0.5101 0.8923 0.5075 0.037 Uiso 1 1 calc R
C9 C 0.6581(3) 0.87521(19) 0.20629(17) 0.0180(6) Uani 1 1 d .
C10 C 0.4642(2) 0.81406(17) 0.12441(16) 0.0125(5) Uani 1 1 d .
C11 C 0.2107(3) 0.6874(2) 0.21875(19) 0.0221(7) Uani 1 1 d .
C12 C 0.1003(3) 0.7042(2) 0.1556(2) 0.0309(8) Uani 1 1 d .
H20 H 0.0382 0.7264 0.1869 0.046 Uiso 1 1 calc R
H19 H 0.0622 0.6504 0.1185 0.046 Uiso 1 1 calc R
H21 H 0.1316 0.7463 0.1222 0.046 Uiso 1 1 calc R
C13 C 0.2508(3) 0.7694(2) 0.2878(2) 0.0291(8) Uani 1 1 d .
H24 H 0.1801 0.7802 0.3163 0.044 Uiso 1 1 calc R
H23 H 0.2784 0.8188 0.2618 0.044 Uiso 1 1 calc R
H22 H 0.3188 0.7604 0.3286 0.044 Uiso 1 1 calc R
C14 C 0.1701(3) 0.6084(2) 0.2612(2) 0.0311(8) Uani 1 1 d .
H25 H 0.2397 0.6003 0.3013 0.047 Uiso 1 1 calc R
H27 H 0.1452 0.5568 0.2182 0.047 Uiso 1 1 calc R
H26 H 0.1001 0.6185 0.2905 0.047 Uiso 1 1 calc R
C15 C 0.3238(3) 0.57249(19) 0.08380(18) 0.0201(6) Uani 1 1 d .
C16 C 0.1860(3) 0.5425(2) 0.0399(2) 0.0297(8) Uani 1 1 d .
H28 H 0.1822 0.4945 -0.0058 0.045 Uiso 1 1 calc R
H30 H 0.1551 0.5902 0.0173 0.045 Uiso 1 1 calc R
H29 H 0.1346 0.5240 0.0808 0.045 Uiso 1 1 calc R
C17 C 0.3709(3) 0.49881(19) 0.12622(19) 0.0240(7) Uani 1 1 d .
H32 H 0.3223 0.4871 0.1706 0.036 Uiso 1 1 calc R
H33 H 0.4586 0.5166 0.1503 0.036 Uiso 1 1 calc R
H31 H 0.3613 0.4468 0.0842 0.036 Uiso 1 1 calc R
C18 C 0.4025(3) 0.5930(2) 0.01338(18) 0.0235(7) Uani 1 1 d .
H35 H 0.3951 0.5413 -0.0287 0.035 Uiso 1 1 calc R
H34 H 0.4897 0.6121 0.0382 0.035 Uiso 1 1 calc R
H36 H 0.3718 0.6385 -0.0132 0.035 Uiso 1 1 calc R
C19 C 0.4754(3) 0.87644(18) 0.07182(17) 0.0161(6) Uani 1 1 d .
H39 H 0.4124 0.8761 0.0263 0.019 Uiso 1 1 calc R
C20 C 0.5835(3) 0.93940(19) 0.08921(17) 0.0191(6) Uani 1 1 d .
H38 H 0.5932 0.9824 0.0551 0.023 Uiso 1 1 calc R
C21 C 0.6780(3) 0.93933(19) 0.15693(18) 0.0196(6) Uani 1 1 d .
H37 H 0.7515 0.9809 0.1684 0.024 Uiso 1 1 calc R
C22 C 0.2765(3) 0.73646(19) 0.61405(17) 0.0161(6) Uani 1 1 d .
C23 C 0.3662(3) 0.8165(2) 0.6670(2) 0.0286(8) Uani 1 1 d .
H41 H 0.4181 0.7984 0.7123 0.043 Uiso 1 1 calc R
H40 H 0.3176 0.8579 0.6910 0.043 Uiso 1 1 calc R
H42 H 0.4192 0.8432 0.6310 0.043 Uiso 1 1 calc R
C24 C 0.1964(3) 0.7652(2) 0.53990(18) 0.0193(6) Uani 1 1 d .
H44 H 0.2514 0.7937 0.5060 0.029 Uiso 1 1 calc R
H43 H 0.1445 0.8051 0.5625 0.029 Uiso 1 1 calc R
H45 H 0.1435 0.7147 0.5049 0.029 Uiso 1 1 calc R
C25 C 0.3507(3) 0.6691(2) 0.5743(2) 0.0281(8) Uani 1 1 d .
H46 H 0.4012 0.6947 0.5363 0.042 Uiso 1 1 calc R
H47 H 0.2927 0.6190 0.5430 0.042 Uiso 1 1 calc R
H48 H 0.4048 0.6515 0.6188 0.042 Uiso 1 1 calc R
C26 C 0.2303(3) 0.6135(2) 0.74490(18) 0.0207(6) Uani 1 1 d .
C27 C 0.3624(3) 0.6516(2) 0.7960(2) 0.0285(8) Uani 1 1 d .
H49 H 0.3581 0.7049 0.8331 0.043 Uiso 1 1 calc R
H51 H 0.4209 0.6637 0.7572 0.043 Uiso 1 1 calc R
H50 H 0.3904 0.6101 0.8295 0.043 Uiso 1 1 calc R
C28 C 0.1382(3) 0.5937(2) 0.80823(19) 0.0247(7) Uani 1 1 d .
H52 H 0.1637 0.5488 0.8382 0.037 Uiso 1 1 calc R
H54 H 0.0541 0.5742 0.7775 0.037 Uiso 1 1 calc R
H53 H 0.1395 0.6459 0.8485 0.037 Uiso 1 1 calc R
C29 C 0.2336(4) 0.5271(2) 0.6864(2) 0.0351(9) Uani 1 1 d .
H57 H 0.2939 0.5370 0.6483 0.053 Uiso 1 1 calc R
H56 H 0.1512 0.5052 0.6538 0.053 Uiso 1 1 calc R
H55 H 0.2577 0.4850 0.7206 0.053 Uiso 1 1 calc R
C30 C -0.0698(3) 0.62774(18) 0.62840(17) 0.0135(6) Uani 1 1 d .
C31 C -0.2224(3) 0.67699(18) 0.70205(17) 0.0149(6) Uani 1 1 d .
C32 C -0.2313(3) 0.9102(2) 0.8131(2) 0.0277(7) Uani 1 1 d .
C33 C -0.3526(4) 0.9136(3) 0.8537(2) 0.0395(9) Uani 1 1 d .
H58 H -0.3311 0.9253 0.9148 0.059 Uiso 1 1 calc R
H60 H -0.4083 0.8584 0.8364 0.059 Uiso 1 1 calc R
H59 H -0.3941 0.9593 0.8351 0.059 Uiso 1 1 calc R
C34 C -0.1340(4) 0.9925(2) 0.8494(2) 0.0399(9) Uani 1 1 d .
H62 H -0.1695 1.0433 0.8387 0.060 Uiso 1 1 calc R
H63 H -0.0598 0.9905 0.8224 0.060 Uiso 1 1 calc R
H61 H -0.1115 0.9955 0.9099 0.060 Uiso 1 1 calc R
C35 C -0.2684(3) 0.9050(2) 0.7158(2) 0.0298(8) Uani 1 1 d .
H66 H -0.2997 0.9573 0.7049 0.045 Uiso 1 1 calc R
H64 H -0.3331 0.8550 0.6939 0.045 Uiso 1 1 calc R
H65 H -0.1955 0.8995 0.6881 0.045 Uiso 1 1 calc R
C36 C -0.1690(3) 0.7778(2) 0.93249(18) 0.0214(7) Uani 1 1 d .
C37 C -0.1024(3) 0.8512(2) 1.00531(19) 0.0295(8) Uani 1 1 d .
H67 H -0.1002 0.8299 1.0586 0.044 Uiso 1 1 calc R
H68 H -0.1479 0.8996 1.0071 0.044 Uiso 1 1 calc R
H69 H -0.0175 0.8700 0.9958 0.044 Uiso 1 1 calc R
C38 C -0.3064(3) 0.7482(2) 0.9450(2) 0.0264(7) Uani 1 1 d .
H71 H -0.3069 0.7217 0.9953 0.040 Uiso 1 1 calc R
H72 H -0.3493 0.7065 0.8961 0.040 Uiso 1 1 calc R
H70 H -0.3489 0.7981 0.9513 0.040 Uiso 1 1 calc R
C39 C -0.0987(3) 0.6989(2) 0.9329(2) 0.0252(7) Uani 1 1 d .
H75 H -0.0107 0.7176 0.9306 0.038 Uiso 1 1 calc R
H74 H -0.1346 0.6549 0.8840 0.038 Uiso 1 1 calc R
H73 H -0.1071 0.6751 0.9842 0.038 Uiso 1 1 calc R
C40 C -0.3157(3) 0.6118(2) 0.65428(19) 0.0219(7) Uani 1 1 d .
H76 H -0.3987 0.6065 0.6654 0.026 Uiso 1 1 calc R
C41 C -0.2826(3) 0.5552(2) 0.58991(19) 0.0232(7) Uani 1 1 d .
H77 H -0.3439 0.5118 0.5558 0.028 Uiso 1 1 calc R
C42 C -0.1577(3) 0.56265(19) 0.57589(18) 0.0195(6) Uani 1 1 d .
H78 H -0.1338 0.5250 0.5325 0.023 Uiso 1 1 calc R

loop_
_atom_site_aniso_label
_atom_site_aniso_U_11
_atom_site_aniso_U_22
_atom_site_aniso_U_33
_atom_site_aniso_U_23
_atom_site_aniso_U_13
_atom_site_aniso_U_12
Br1 0.01976(15) 0.01808(15) 0.01464(14) 0.00095(11) 0.00451(11) 0.00442(12)
Br2 0.01944(15) 0.01866(15) 0.01710(14) 0.00602(11) 0.00470(11) -0.00174(12)
Br3 0.01946(15) 0.02192(16) 0.02147(15) 0.01057(12) 0.00395(12) 0.00329(12)
Br4 0.01405(14) 0.02110(16) 0.02267(15) 0.00537(12) -0.00372(11) -0.00332(12)
Co1 0.01144(19) 0.0154(2) 0.01009(17) 0.00279(15) 0.00139(14) -0.00196(15)
Co2 0.00960(19) 0.0236(2) 0.01249(18) 0.00436(16) -0.00020(14) 0.00214(16)
P1 0.0111(3) 0.0121(3) 0.0098(3) 0.0034(3) 0.0020(3) 0.0026(3)
P2 0.0117(4) 0.0152(4) 0.0133(3) 0.0033(3) 0.0004(3) -0.0017(3)
P3 0.0101(3) 0.0130(4) 0.0128(3) 0.0036(3) 0.0007(3) 0.0011(3)
P4 0.0163(4) 0.0138(4) 0.0147(4) 0.0004(3) -0.0020(3) -0.0019(3)
O1 0.0184(11) 0.0216(11) 0.0169(10) 0.0088(9) -0.0020(8) -0.0034(9)
O2 0.0126(10) 0.0174(10) 0.0186(10) 0.0062(8) -0.0043(8) -0.0015(8)
O3 0.0107(10) 0.0186(11) 0.0180(10) -0.0032(8) 0.0041(8) -0.0018(8)
O4 0.0097(10) 0.0203(11) 0.0215(10) -0.0072(9) 0.0022(8) 0.0005(8)
N1 0.0122(12) 0.0142(12) 0.0117(11) 0.0044(9) -0.0001(9) 0.0001(9)
N2 0.0111(12) 0.0128(12) 0.0128(11) 0.0037(9) 0.0008(9) 0.0009(9)
C1 0.0179(16) 0.0249(17) 0.0219(15) 0.0060(13) -0.0014(12) 0.0053(13)
C2 0.0168(16) 0.0281(18) 0.0328(18) 0.0064(14) 0.0018(13) 0.0109(14)
C3 0.0239(17) 0.0325(19) 0.0245(16) 0.0127(14) -0.0016(13) 0.0020(14)
C4 0.0132(15) 0.0239(16) 0.0248(16) 0.0107(13) 0.0010(12) 0.0034(12)
C5 0.0208(16) 0.0203(16) 0.0210(15) -0.0012(13) 0.0077(12) 0.0001(13)
C6 0.0294(18) 0.0223(17) 0.0274(17) 0.0008(14) 0.0079(14) 0.0107(14)
C7 0.0222(17) 0.0187(16) 0.0274(17) -0.0074(13) 0.0078(13) -0.0031(13)
C8 0.0236(17) 0.0208(17) 0.0290(17) -0.0022(13) 0.0125(14) 0.0004(13)
C9 0.0181(15) 0.0189(16) 0.0151(14) 0.0036(12) -0.0016(11) -0.0005(12)
C10 0.0114(14) 0.0114(14) 0.0137(13) -0.0010(11) 0.0014(11) 0.0023(11)
C11 0.0107(14) 0.0335(18) 0.0207(15) 0.0034(13) 0.0028(12) 0.0005(13)
C12 0.0155(16) 0.045(2) 0.0322(18) 0.0073(16) 0.0012(14) 0.0057(15)
C13 0.0171(16) 0.040(2) 0.0289(17) -0.0025(15) 0.0065(13) 0.0076(15)
C14 0.0176(17) 0.047(2) 0.0294(18) 0.0122(16) 0.0067(14) -0.0020(15)
C15 0.0230(16) 0.0166(15) 0.0160(14) -0.0004(12) -0.0012(12) -0.0046(12)
C16 0.0273(18) 0.0281(18) 0.0259(17) 0.0004(14) -0.0056(14) -0.0082(15)
C17 0.0303(18) 0.0143(15) 0.0232(16) -0.0011(12) 0.0014(13) -0.0032(13)
C18 0.0276(17) 0.0235(17) 0.0152(14) -0.0003(12) -0.0011(12) -0.0015(14)
C19 0.0153(14) 0.0198(15) 0.0132(13) 0.0040(12) -0.0017(11) 0.0049(12)
C20 0.0263(16) 0.0169(15) 0.0141(14) 0.0067(12) 0.0010(12) 0.0012(13)
C21 0.0184(15) 0.0186(16) 0.0191(15) 0.0058(12) 0.0007(12) -0.0063(12)
C22 0.0103(14) 0.0217(16) 0.0162(14) 0.0060(12) 0.0029(11) -0.0007(12)
C23 0.0186(16) 0.038(2) 0.0231(16) 0.0063(15) 0.0018(13) -0.0136(14)
C24 0.0198(16) 0.0252(17) 0.0168(14) 0.0100(13) 0.0070(12) 0.0061(13)
C25 0.0223(17) 0.040(2) 0.0302(17) 0.0171(15) 0.0129(14) 0.0150(15)
C26 0.0249(16) 0.0209(16) 0.0211(15) 0.0090(13) 0.0055(12) 0.0120(13)
C27 0.0248(17) 0.044(2) 0.0235(16) 0.0148(15) 0.0040(13) 0.0185(16)
C28 0.0329(18) 0.0210(17) 0.0237(16) 0.0117(13) 0.0060(14) 0.0066(14)
C29 0.058(2) 0.0228(18) 0.0331(19) 0.0120(15) 0.0132(17) 0.0216(17)
C30 0.0124(14) 0.0140(14) 0.0153(13) 0.0049(11) 0.0042(11) 0.0016(11)
C31 0.0105(14) 0.0181(15) 0.0153(14) 0.0020(11) 0.0010(11) 0.0012(11)
C32 0.039(2) 0.0227(17) 0.0229(16) 0.0031(13) 0.0055(14) 0.0120(15)
C33 0.051(2) 0.040(2) 0.036(2) 0.0077(17) 0.0175(18) 0.0240(19)
C34 0.066(3) 0.0169(18) 0.034(2) 0.0023(15) 0.0034(18) 0.0019(17)
C35 0.0268(18) 0.040(2) 0.0291(17) 0.0128(15) 0.0050(14) 0.0192(16)
C36 0.0231(16) 0.0228(16) 0.0173(15) 0.0054(13) 0.0025(12) -0.0009(13)
C37 0.0333(19) 0.034(2) 0.0163(15) 0.0010(14) -0.0005(13) -0.0035(15)
C38 0.0260(18) 0.0258(18) 0.0288(17) 0.0063(14) 0.0101(14) 0.0015(14)
C39 0.0216(16) 0.0268(18) 0.0276(17) 0.0117(14) 0.0028(13) -0.0006(14)
C40 0.0086(14) 0.0260(17) 0.0265(16) -0.0033(13) 0.0005(12) -0.0020(12)
C41 0.0156(15) 0.0245(17) 0.0227(16) -0.0062(13) 0.0003(12) -0.0062(13)
C42 0.0190(15) 0.0201(16) 0.0170(14) -0.0023(12) 0.0046(12) -0.0007(12)

loop_
_atom_type_symbol
_atom_type_description
_atom_type_scat_dispersion_real
_atom_type_scat_dispersion_imag
_atom_type_scat_source
C C 0.0033 0.0016 'International Tables Vol C Tables 4.2.6.8 and 6.1.1.4'
H H 0.0000 0.0000 'International Tables Vol C Tables 4.2.6.8 and 6.1.1.4'
N N 0.0061 0.0033 'International Tables Vol C Tables 4.2.6.8 and 6.1.1.4'
O O 0.0106 0.0060 'International Tables Vol C Tables 4.2.6.8 and 6.1.1.4'
P P 0.1023 0.0942 'International Tables Vol C Tables 4.2.6.8 and 6.1.1.4'
Co Co 0.3494 0.9721 'International Tables Vol C Tables 4.2.6.8 and 6.1.1.4'
Br Br -0.2901 2.4595 'International Tables Vol C Tables 4.2.6.8 and 6.1.1.4'

loop_
_citation_id
_citation_doi
_citation_year
1 10.1021/ic5021725 2014

loop_
_geom_angle_atom_site_label_1
_geom_angle_atom_site_label_2
_geom_angle_atom_site_label_3
_geom_angle
N1 Co1 P1 81.00(7)
N1 Co1 P2 82.34(7)
P1 Co1 P2 156.66(3)
N1 Co1 Br2 168.83(7)
P1 Co1 Br2 95.05(2)
P2 Co1 Br2 98.21(2)
N1 Co1 Br1 87.53(7)
P1 Co1 Br1 96.98(2)
P2 Co1 Br1 98.52(2)
Br2 Co1 Br1 103.374(18)
N2 Co2 Br3 107.76(6)
N2 Co2 Br4 147.30(6)
Br3 Co2 Br4 104.904(18)
N2 Co2 P3 77.23(6)
Br3 Co2 P3 99.00(2)
Br4 Co2 P3 96.40(2)
N2 Co2 P4 78.07(6)
Br3 Co2 P4 100.36(2)
Br4 Co2 P4 97.57(2)
P3 Co2 P4 152.28(3)
O1 P1 C1 101.96(12)
O1 P1 C5 100.98(12)
C1 P1 C5 109.60(14)
O1 P1 Co1 98.49(7)
C1 P1 Co1 127.61(10)
C5 P1 Co1 112.98(10)
O2 P2 C15 101.82(11)
O2 P2 C11 99.26(12)
C15 P2 C11 111.29(14)
O2 P2 Co1 99.53(7)
C15 P2 Co1 124.24(10)
C11 P2 Co1 115.13(10)
O3 P3 C26 99.56(12)
O3 P3 C22 99.57(11)
C26 P3 C22 111.22(13)
O3 P3 Co2 99.25(7)
C26 P3 Co2 117.08(10)
C22 P3 Co2 123.72(10)
O4 P4 C32 100.08(13)
O4 P4 C36 98.19(12)
C32 P4 C36 112.14(14)
O4 P4 Co2 99.25(7)
C32 P4 Co2 121.45(11)
C36 P4 Co2 118.89(10)
C9 O1 P1 115.75(17)
C10 O2 P2 118.37(16)
C30 O3 P3 120.17(17)
C31 O4 P4 121.86(17)
C9 N1 C10 117.7(2)
C9 N1 Co1 120.17(17)
C10 N1 Co1 121.78(18)
C31 N2 C30 116.4(2)
C31 N2 Co2 121.87(18)
C30 N2 Co2 121.62(18)
C2 C1 C3 106.8(3)
C2 C1 C4 108.8(3)
C3 C1 C4 110.9(2)
C2 C1 P1 108.8(2)
C3 C1 P1 108.9(2)
C4 C1 P1 112.5(2)
C8 C5 C7 110.3(2)
C8 C5 C6 107.0(3)
C7 C5 C6 107.6(3)
C8 C5 P1 109.1(2)
C7 C5 P1 115.3(2)
C6 C5 P1 107.2(2)
N1 C9 O1 117.0(2)
N1 C9 C21 123.6(2)
O1 C9 C21 119.4(2)
O2 C10 N1 117.4(2)
O2 C10 C19 119.8(2)
N1 C10 C19 122.7(2)
C14 C11 C13 109.1(3)
C14 C11 C12 111.1(3)
C13 C11 C12 107.6(3)
C14 C11 P2 109.5(2)
C13 C11 P2 105.7(2)
C12 C11 P2 113.5(2)
C16 C15 C17 109.9(2)
C16 C15 C18 106.7(2)
C17 C15 C18 110.0(3)
C16 C15 P2 116.8(2)
C17 C15 P2 105.99(19)
C18 C15 P2 107.3(2)
C10 C19 C20 117.8(2)
C19 C20 C21 121.0(3)
C9 C21 C20 117.2(3)
C25 C22 C23 111.0(3)
C25 C22 C24 107.0(2)
C23 C22 C24 109.4(2)
C25 C22 P3 116.0(2)
C23 C22 P3 105.24(19)
C24 C22 P3 108.04(18)
C29 C26 C27 110.6(3)
C29 C26 C28 107.8(3)
C27 C26 C28 108.6(2)
C29 C26 P3 114.2(2)
C27 C26 P3 109.8(2)
C28 C26 P3 105.52(19)
O3 C30 N2 118.7(2)
O3 C30 C42 117.6(2)
N2 C30 C42 123.7(3)
N2 C31 O4 118.7(2)
N2 C31 C40 123.6(3)
O4 C31 C40 117.7(2)
C34 C32 C33 110.3(3)
C34 C32 C35 109.8(3)
C33 C32 C35 107.4(3)
C34 C32 P4 107.1(2)
C33 C32 P4 115.6(2)
C35 C32 P4 106.5(2)
C37 C36 C38 110.4(3)
C37 C36 C39 109.0(3)
C38 C36 C39 108.5(2)
C37 C36 P4 109.3(2)
C38 C36 P4 114.7(2)
C39 C36 P4 104.8(2)
C41 C40 C31 118.3(3)
C40 C41 C42 120.0(3)
C30 C42 C41 117.9(3)

loop_
_geom_bond_atom_site_label_1
_geom_bond_atom_site_label_2
_geom_bond_distance
Br1 Co1 2.5930(5)
Br2 Co1 2.3784(5)
Br3 Co2 2.4333(5)
Br4 Co2 2.4454(5)
Co1 N1 1.945(2)
Co1 P1 2.2552(8)
Co1 P2 2.2751(8)
Co2 N2 2.134(2)
Co2 P3 2.4517(8)
Co2 P4 2.4610(9)
P1 O1 1.6613(19)
P1 C1 1.857(3)
P1 C5 1.884(3)
P2 O2 1.6764(19)
P2 C15 1.867(3)
P2 C11 1.876(3)
P3 O3 1.682(2)
P3 C26 1.868(3)
P3 C22 1.872(3)
P4 O4 1.680(2)
P4 C32 1.872(3)
P4 C36 1.872(3)
O1 C9 1.365(3)
O2 C10 1.348(3)
O3 C30 1.354(3)
O4 C31 1.358(3)
N1 C9 1.352(4)
N1 C10 1.355(3)
N2 C31 1.353(3)
N2 C30 1.355(3)
C1 C2 1.522(4)
C1 C3 1.546(4)
C1 C4 1.549(4)
C5 C8 1.523(4)
C5 C7 1.538(4)
C5 C6 1.553(4)
C9 C21 1.376(4)
C10 C19 1.383(4)
C11 C14 1.533(4)
C11 C13 1.534(4)
C11 C12 1.541(4)
C15 C16 1.537(4)
C15 C17 1.538(4)
C15 C18 1.539(4)
C19 C20 1.384(4)
C20 C21 1.390(4)
C22 C25 1.527(4)
C22 C23 1.533(4)
C22 C24 1.538(4)
C26 C29 1.535(4)
C26 C27 1.540(4)
C26 C28 1.540(4)
C30 C42 1.381(4)
C31 C40 1.384(4)
C32 C34 1.527(5)
C32 C33 1.539(5)
C32 C35 1.544(4)
C36 C37 1.531(4)
C36 C38 1.537(4)
C36 C39 1.541(4)
C40 C41 1.375(4)
C41 C42 1.387(4)
